data_4301698
loop_
_publ_author_name
'Masataka Oishi'
'Hiroharu Suzuki'

_publ_section_title
;
Zirconocene-Iridium Hydrido Complexes: Arene Carbon-Hydrogen Bond
Activation and Formation of a Planar Square Zr2Ir2 Complex
;
_journal_name_full 'Inorganic Chemistry'
_journal_page_first 2349
_journal_page_last 2351
_journal_paper_doi 10.1021/ic8020113
_journal_volume 48
_journal_year 2009
_chemical_formula_sum 'C30 H48 Cl Ir Si Zr'
_chemical_formula_weight 755.64
_chemical_name_systematic
; 
 ? 
;
_space_group_IT_number 62
_symmetry_cell_setting orthorhombic
_symmetry_space_group_name_Hall '-P 2ac 2n'
_symmetry_space_group_name_H-M 'P n m a'
_atom_sites_solution_hydrogens geom
_atom_sites_solution_primary direct
_atom_sites_solution_secondary difmap
_audit_creation_method SHELXL-97
_cell_angle_alpha 90.00
_cell_angle_beta 90.00
_cell_angle_gamma 90.00
_cell_formula_units_Z 4
_cell_length_a 24.5058(7)
_cell_length_b 14.7340(5)
_cell_length_c 8.4995(2)
_cell_measurement_reflns_used 29858
_cell_measurement_temperature 153(2)
_cell_measurement_theta_max 27.48
_cell_measurement_theta_min 3.23
_cell_volume 3068.90(15)
_computing_cell_refinement 'PROCESS-AUTO (T.Higashi, 1998)'
_computing_data_collection 'PROCESS-AUTO (T.Higashi, 1998)'
_computing_data_reduction 'PROCESS-AUTO (T.Higashi, 1998)'
_computing_molecular_graphics 'ORTEX (P.McArdle, 1995)'
_computing_publication_material SHELXL-97
_computing_structure_refinement 'SHELXL-97 (Sheldrick, 1997)'
_computing_structure_solution 'SHELXS-97 (Sheldrick, 1990)'
_diffrn_ambient_temperature 153(2)
_diffrn_detector_area_resol_mean 100
_diffrn_measured_fraction_theta_full 0.997
_diffrn_measured_fraction_theta_max 0.997
_diffrn_measurement_device_type 'Rigaku R-AXIS RAPID Imaging Plate'
_diffrn_measurement_method 'oscillation photograph'
_diffrn_radiation_monochromator graphite
_diffrn_radiation_source 'Rigaku Rotating Anode ultraX18'
_diffrn_radiation_type MoK\a
_diffrn_radiation_wavelength 0.71069
_diffrn_reflns_av_R_equivalents 0.0306
_diffrn_reflns_av_sigmaI/netI 0.0205
_diffrn_reflns_limit_h_max 31
_diffrn_reflns_limit_h_min -31
_diffrn_reflns_limit_k_max 19
_diffrn_reflns_limit_k_min -18
_diffrn_reflns_limit_l_max 11
_diffrn_reflns_limit_l_min -11
_diffrn_reflns_number 29858
_diffrn_reflns_theta_full 27.48
_diffrn_reflns_theta_max 27.48
_diffrn_reflns_theta_min 3.23
_exptl_absorpt_coefficient_mu 4.814
_exptl_absorpt_correction_T_max 0.6987
_exptl_absorpt_correction_T_min 0.5707
_exptl_absorpt_correction_type numerical
_exptl_absorpt_process_details 'NUMABS (T.Higashi, 1999)'
_exptl_crystal_colour yellow
_exptl_crystal_density_diffrn 1.635
_exptl_crystal_density_meas ?
_exptl_crystal_density_method .
_exptl_crystal_description platelet
_exptl_crystal_F_000 1504
_exptl_crystal_size_max 0.200
_exptl_crystal_size_mid 0.100
_exptl_crystal_size_min 0.050
_refine_diff_density_max 0.636
_refine_diff_density_min -0.564
_refine_diff_density_rms 0.111
_refine_ls_extinction_method none
_refine_ls_goodness_of_fit_ref 1.091
_refine_ls_hydrogen_treatment ref
_refine_ls_matrix_type full
_refine_ls_number_parameters 173
_refine_ls_number_reflns 3638
_refine_ls_number_restraints 0
_refine_ls_restrained_S_all 1.091
_refine_ls_R_factor_all 0.0212
_refine_ls_R_factor_gt 0.0203
_refine_ls_shift/su_max 0.001
_refine_ls_shift/su_mean 0.000
_refine_ls_structure_factor_coef Fsqd
_refine_ls_weighting_details 'calc w=1/[\s^2^(Fo^2^)+(0.0320P)^2^+5.2697P] where P=(Fo^2^+2Fc^2^)/3'
_refine_ls_weighting_scheme calc
_refine_ls_wR_factor_gt 0.0604
_refine_ls_wR_factor_ref 0.0609
_reflns_number_gt 3500
_reflns_number_total 3974
_reflns_threshold_expression >2sigma(I)
_cod_data_source_file ic8020113_si_003_3.cif
_cod_data_source_block 1d
_cod_depositor_comments
;
The following automatic conversions were performed:
'_symmetry_cell_setting' value 'Orthorhombic' changed to 'orthorhombic'
according to '/home/saulius/struct/CIF-dictionaries/cif_core.dic'
dictionary named 'cif_core.dic' version 2.4.1 from 2010-06-29.

Automatic conversion script
Id: cif_fix_enum 1527 2010-12-29 10:47:43Z saulius 
;
_cod_database_code 4301698

loop_
_symmetry_equiv_pos_as_xyz
'x, y, z'
'-x+1/2, -y, z+1/2'
'-x, y+1/2, -z'
'x+1/2, -y+1/2, -z+1/2'
'-x, -y, -z'
'x-1/2, y, -z-1/2'
'x, -y-1/2, z'
'-x-1/2, y-1/2, z-1/2'

loop_
_atom_site_label
_atom_site_type_symbol
_atom_site_fract_x
_atom_site_fract_y
_atom_site_fract_z
_atom_site_U_iso_or_equiv
_atom_site_adp_type
_atom_site_occupancy
_atom_site_symmetry_multiplicity
_atom_site_calc_flag
_atom_site_refinement_flags
_atom_site_disorder_assembly
_atom_site_disorder_group
Ir1 Ir 0.297973(6) 0.2500 0.106374(17) 0.01955(6) Uani 1 2 d S . .
Zr1 Zr 0.408272(14) 0.2500 0.01782(4) 0.01745(8) Uani 1 2 d S . .
Cl1 Cl 0.39295(4) 0.2500 -0.27159(11) 0.0268(2) Uani 1 2 d S . .
Si1 Si 0.53792(5) 0.2500 0.14960(15) 0.0277(2) Uani 1 2 d S . .
C1 C 0.5638(2) 0.2500 0.3579(7) 0.0484(14) Uani 1 2 d S . .
C2 C 0.60309(19) 0.2500 0.0298(8) 0.0485(13) Uani 1 2 d S . .
C3 C 0.48946(11) 0.1552(2) 0.1022(3) 0.0237(6) Uani 1 1 d . . .
C4 C 0.44462(12) 0.1269(2) 0.2008(3) 0.0243(5) Uani 1 1 d . . .
C5 C 0.40697(12) 0.0766(2) 0.1089(3) 0.0253(6) Uani 1 1 d . . .
C6 C 0.42585(11) 0.07585(19) -0.0478(3) 0.0247(5) Uani 1 1 d . . .
C7 C 0.47650(11) 0.12389(19) -0.0538(3) 0.0237(5) Uani 1 1 d . . .
C8 C 0.44106(16) 0.1302(3) 0.3794(3) 0.0364(7) Uani 1 1 d . . .
C9 C 0.35890(13) 0.0248(2) 0.1730(5) 0.0368(7) Uani 1 1 d . . .
C10 C 0.40029(15) 0.0254(2) -0.1834(4) 0.0372(7) Uani 1 1 d . . .
C11 C 0.51116(13) 0.1270(2) -0.2004(4) 0.0338(7) Uani 1 1 d . . .
C12 C 0.23702(11) 0.20060(19) 0.2850(3) 0.0256(6) Uani 1 1 d . . .
C13 C 0.22021(12) 0.1716(2) 0.1319(4) 0.0291(6) Uani 1 1 d . . .
C14 C 0.21124(17) 0.2500 0.0361(5) 0.0300(9) Uani 1 2 d S . .
C15 C 0.24808(16) 0.1426(3) 0.4267(5) 0.0470(10) Uani 1 1 d . . .
C16 C 0.21028(16) 0.0748(3) 0.0798(6) 0.0515(11) Uani 1 1 d . . .
C17 C 0.1886(2) 0.2500 -0.1304(6) 0.0558(18) Uani 1 2 d S . .
H1 H 0.3291(17) 0.169(3) -0.008(5) 0.050(12) Uiso 1 1 d . . .
H2 H 0.3496(19) 0.2500 0.215(5) 0.023(12) Uiso 1 2 d S . .

loop_
_atom_site_aniso_label
_atom_site_aniso_U_11
_atom_site_aniso_U_22
_atom_site_aniso_U_33
_atom_site_aniso_U_23
_atom_site_aniso_U_13
_atom_site_aniso_U_12
Ir1 0.01825(9) 0.01737(9) 0.02304(9) 0.000 0.00480(5) 0.000
Zr1 0.01659(16) 0.01845(17) 0.01731(16) 0.000 0.00103(12) 0.000
Cl1 0.0310(5) 0.0303(5) 0.0192(4) 0.000 -0.0001(3) 0.000
Si1 0.0204(5) 0.0310(6) 0.0318(6) 0.000 -0.0067(4) 0.000
C1 0.050(3) 0.046(3) 0.049(3) 0.000 -0.031(3) 0.000
C2 0.020(2) 0.053(3) 0.072(4) 0.000 0.006(2) 0.000
C3 0.0207(13) 0.0251(14) 0.0254(13) 0.0014(10) -0.0002(10) 0.0037(11)
C4 0.0280(13) 0.0232(13) 0.0218(12) 0.0021(11) 0.0013(10) 0.0043(11)
C5 0.0237(13) 0.0189(14) 0.0332(15) 0.0013(11) 0.0017(11) 0.0032(11)
C6 0.0264(13) 0.0201(13) 0.0276(13) -0.0027(11) -0.0018(11) 0.0035(10)
C7 0.0235(13) 0.0231(14) 0.0245(13) -0.0008(11) 0.0006(11) 0.0059(10)
C8 0.050(2) 0.0379(19) 0.0208(13) 0.0040(12) 0.0041(13) 0.0024(16)
C9 0.0309(16) 0.0259(16) 0.054(2) 0.0065(15) 0.0100(15) -0.0026(12)
C10 0.0454(18) 0.0286(16) 0.0375(16) -0.0099(14) -0.0110(14) 0.0000(14)
C11 0.0336(16) 0.0413(18) 0.0266(14) -0.0023(13) 0.0086(12) 0.0075(13)
C12 0.0223(13) 0.0236(15) 0.0308(14) 0.0032(11) 0.0091(11) 0.0008(10)
C13 0.0220(13) 0.0269(16) 0.0385(15) -0.0066(12) 0.0097(12) -0.0048(12)
C14 0.0179(17) 0.043(3) 0.029(2) 0.000 0.0060(16) 0.000
C15 0.044(2) 0.051(2) 0.0459(19) 0.0248(18) 0.0152(16) 0.0124(17)
C16 0.0414(19) 0.037(2) 0.075(3) -0.026(2) 0.0212(19) -0.0167(16)
C17 0.035(3) 0.104(6) 0.028(2) 0.000 -0.001(2) 0.000

loop_
_atom_type_symbol
_atom_type_description
_atom_type_scat_dispersion_real
_atom_type_scat_dispersion_imag
_atom_type_scat_source
C C 0.0033 0.0016 'International Tables Vol C Tables 4.2.6.8 and 6.1.1.4'
H H 0.0000 0.0000 'International Tables Vol C Tables 4.2.6.8 and 6.1.1.4'
Cl Cl 0.1484 0.1585 'International Tables Vol C Tables 4.2.6.8 and 6.1.1.4'
Ir Ir -1.4442 7.9887 'International Tables Vol C Tables 4.2.6.8 and 6.1.1.4'
Si Si 0.0817 0.0704 'International Tables Vol C Tables 4.2.6.8 and 6.1.1.4'
Zr Zr -2.9673 0.5597 'International Tables Vol C Tables 4.2.6.8 and 6.1.1.4'

loop_
_geom_angle_atom_site_label_1
_geom_angle_atom_site_label_2
_geom_angle_atom_site_label_3
_geom_angle
_geom_angle_site_symmetry_1
_geom_angle_site_symmetry_3
_geom_angle_publ_flag
C14 Ir1 C13 37.51(11) . . ?
C14 Ir1 C13 37.51(11) . 7_565 ?
C13 Ir1 C13 62.10(17) . 7_565 ?
C14 Ir1 C12 62.86(13) . 7_565 ?
C13 Ir1 C12 62.40(10) . 7_565 ?
C13 Ir1 C12 37.16(11) 7_565 7_565 ?
C14 Ir1 C12 62.86(13) . . ?
C13 Ir1 C12 37.16(11) . . ?
C13 Ir1 C12 62.40(10) 7_565 . ?
C12 Ir1 C12 37.73(14) 7_565 . ?
C14 Ir1 Zr1 148.73(11) . . ?
C13 Ir1 Zr1 147.78(8) . . ?
C13 Ir1 Zr1 147.78(8) 7_565 . ?
C12 Ir1 Zr1 145.11(7) 7_565 . ?
C12 Ir1 Zr1 145.11(7) . . ?
Cl1 Zr1 C3 113.46(6) . 7_565 ?
Cl1 Zr1 C3 113.46(6) . . ?
C3 Zr1 C3 66.90(14) 7_565 . ?
Cl1 Zr1 C4 130.98(6) . 7_565 ?
C3 Zr1 C4 32.98(9) 7_565 7_565 ?
C3 Zr1 C4 86.86(10) . 7_565 ?
Cl1 Zr1 C4 130.98(6) . . ?
C3 Zr1 C4 86.86(10) 7_565 . ?
C3 Zr1 C4 32.98(9) . . ?
C4 Zr1 C4 90.66(13) 7_565 . ?
Cl1 Zr1 C7 82.19(6) . . ?
C3 Zr1 C7 87.42(10) 7_565 . ?
C3 Zr1 C7 32.73(9) . . ?
C4 Zr1 C7 115.53(9) 7_565 . ?
C4 Zr1 C7 53.39(9) . . ?
Cl1 Zr1 C7 82.19(6) . 7_565 ?
C3 Zr1 C7 32.73(9) 7_565 7_565 ?
C3 Zr1 C7 87.42(10) . 7_565 ?
C4 Zr1 C7 53.39(9) 7_565 7_565 ?
C4 Zr1 C7 115.53(9) . 7_565 ?
C7 Zr1 C7 92.48(13) . 7_565 ?
Cl1 Zr1 C6 79.46(6) . . ?
C3 Zr1 C6 117.63(9) 7_565 . ?
C3 Zr1 C6 53.18(9) . . ?
C4 Zr1 C6 139.21(9) 7_565 . ?
C4 Zr1 C6 52.09(9) . . ?
C7 Zr1 C6 31.65(9) . . ?
C7 Zr1 C6 122.79(9) 7_565 . ?
Cl1 Zr1 C6 79.46(6) . 7_565 ?
C3 Zr1 C6 53.18(9) 7_565 7_565 ?
C3 Zr1 C6 117.63(9) . 7_565 ?
C4 Zr1 C6 52.09(9) 7_565 7_565 ?
C4 Zr1 C6 139.21(9) . 7_565 ?
C7 Zr1 C6 122.79(9) . 7_565 ?
C7 Zr1 C6 31.65(9) 7_565 7_565 ?
C6 Zr1 C6 149.27(13) . 7_565 ?
Cl1 Zr1 C5 106.55(6) . 7_565 ?
C3 Zr1 C5 53.12(9) 7_565 7_565 ?
C3 Zr1 C5 117.05(10) . 7_565 ?
C4 Zr1 C5 31.43(9) 7_565 7_565 ?
C4 Zr1 C5 120.52(9) . 7_565 ?
C7 Zr1 C5 140.14(9) . 7_565 ?
C7 Zr1 C5 52.06(9) 7_565 7_565 ?
C6 Zr1 C5 170.23(9) . 7_565 ?
C6 Zr1 C5 30.68(9) 7_565 7_565 ?
Cl1 Zr1 C5 106.55(6) . . ?
C3 Zr1 C5 117.05(10) 7_565 . ?
C3 Zr1 C5 53.12(9) . . ?
C4 Zr1 C5 120.52(9) 7_565 . ?
C4 Zr1 C5 31.43(9) . . ?
C7 Zr1 C5 52.06(9) . . ?
C7 Zr1 C5 140.14(9) 7_565 . ?
C6 Zr1 C5 30.68(9) . . ?
C6 Zr1 C5 170.23(9) 7_565 . ?
C5 Zr1 C5 146.25(12) 7_565 . ?
Cl1 Zr1 Ir1 96.88(3) . . ?
C3 Zr1 Ir1 132.86(7) 7_565 . ?
C3 Zr1 Ir1 132.86(7) . . ?
C4 Zr1 Ir1 99.96(6) 7_565 . ?
C4 Zr1 Ir1 99.96(6) . . ?
C7 Zr1 Ir1 133.59(7) . . ?
C7 Zr1 Ir1 133.59(7) 7_565 . ?
C6 Zr1 Ir1 102.25(6) . . ?
C6 Zr1 Ir1 102.25(6) 7_565 . ?
C5 Zr1 Ir1 84.88(6) 7_565 . ?
C5 Zr1 Ir1 84.88(6) . . ?
C3 Si1 C3 96.17(18) . 7_565 ?
C3 Si1 C1 114.54(15) . . ?
C3 Si1 C1 114.54(15) 7_565 . ?
C3 Si1 C2 114.71(15) . . ?
C3 Si1 C2 114.71(15) 7_565 . ?
C1 Si1 C2 102.8(3) . . ?
C7 C3 C4 106.0(2) . . ?
C7 C3 Si1 125.1(2) . . ?
C4 C3 Si1 124.8(2) . . ?
C7 C3 Zr1 75.09(15) . . ?
C4 C3 Zr1 74.08(16) . . ?
Si1 C3 Zr1 98.46(13) . . ?
C5 C4 C3 109.0(2) . . ?
C5 C4 C8 121.9(3) . . ?
C3 C4 C8 127.9(3) . . ?
C5 C4 Zr1 78.97(17) . . ?
C3 C4 Zr1 72.94(16) . . ?
C8 C4 Zr1 124.5(2) . . ?
C6 C5 C4 108.1(3) . . ?
C6 C5 C9 126.5(3) . . ?
C4 C5 C9 125.1(3) . . ?
C6 C5 Zr1 74.31(17) . . ?
C4 C5 Zr1 69.60(16) . . ?
C9 C5 Zr1 126.8(2) . . ?
C5 C6 C7 108.3(3) . . ?
C5 C6 C10 126.1(3) . . ?
C7 C6 C10 125.3(3) . . ?
C5 C6 Zr1 75.00(17) . . ?
C7 C6 Zr1 70.76(16) . . ?
C10 C6 Zr1 124.6(2) . . ?
C6 C7 C3 108.5(2) . . ?
C6 C7 C11 122.2(3) . . ?
C3 C7 C11 128.8(3) . . ?
C6 C7 Zr1 77.59(16) . . ?
C3 C7 Zr1 72.18(16) . . ?
C11 C7 Zr1 122.6(2) . . ?
C13 C12 C12 107.35(17) . 7_565 ?
C13 C12 C15 127.7(3) . . ?
C12 C12 C15 124.7(2) 7_565 . ?
C13 C12 Ir1 70.95(16) . . ?
C12 C12 Ir1 71.13(7) 7_565 . ?
C15 C12 Ir1 127.3(2) . . ?
C14 C13 C12 108.8(3) . . ?
C14 C13 C16 124.7(3) . . ?
C12 C13 C16 126.4(3) . . ?
C14 C13 Ir1 70.1(2) . . ?
C12 C13 Ir1 71.89(16) . . ?
C16 C13 Ir1 126.5(2) . . ?
C13 C14 C13 107.7(4) 7_565 . ?
C13 C14 C17 125.9(2) 7_565 . ?
C13 C14 C17 125.9(2) . . ?
C13 C14 Ir1 72.4(2) 7_565 . ?
C13 C14 Ir1 72.4(2) . . ?
C17 C14 Ir1 127.1(3) . . ?

loop_
_geom_bond_atom_site_label_1
_geom_bond_atom_site_label_2
_geom_bond_distance
_geom_bond_site_symmetry_2
_geom_bond_publ_flag
Ir1 C14 2.208(4) . ?
Ir1 C13 2.239(3) . ?
Ir1 C13 2.239(3) 7_565 ?
Ir1 C12 2.251(3) 7_565 ?
Ir1 C12 2.251(3) . ?
Ir1 Zr1 2.8058(4) . ?
Zr1 Cl1 2.4883(10) . ?
Zr1 C3 2.535(3) 7_565 ?
Zr1 C3 2.535(3) . ?
Zr1 C4 2.549(3) 7_565 ?
Zr1 C4 2.549(3) . ?
Zr1 C7 2.573(3) . ?
Zr1 C7 2.573(3) 7_565 ?
Zr1 C6 2.661(3) . ?
Zr1 C6 2.661(3) 7_565 ?
Zr1 C5 2.670(3) 7_565 ?
Zr1 C5 2.670(3) . ?
Si1 C3 1.877(3) . ?
Si1 C3 1.877(3) 7_565 ?
Si1 C1 1.881(6) . ?
Si1 C2 1.894(5) . ?
C3 C7 1.439(4) . ?
C3 C4 1.443(4) . ?
C4 C5 1.418(4) . ?
C4 C8 1.521(4) . ?
C5 C6 1.410(4) . ?
C5 C9 1.505(4) . ?
C6 C7 1.430(4) . ?
C6 C10 1.507(4) . ?
C7 C11 1.509(4) . ?
C12 C13 1.431(4) . ?
C12 C12 1.456(6) 7_565 ?
C12 C15 1.501(4) . ?
C13 C14 1.430(4) . ?
C13 C16 1.513(5) . ?
C14 C13 1.430(4) 7_565 ?
C14 C17 1.519(7) . ?

loop_
_geom_torsion_atom_site_label_1
_geom_torsion_atom_site_label_2
_geom_torsion_atom_site_label_3
_geom_torsion_atom_site_label_4
_geom_torsion
_geom_torsion_site_symmetry_1
_geom_torsion_site_symmetry_2
_geom_torsion_site_symmetry_3
_geom_torsion_site_symmetry_4
_geom_torsion_publ_flag
C14 Ir1 Zr1 Cl1 0.0 . . . . ?
C13 Ir1 Zr1 Cl1 75.32(16) . . . . ?
C13 Ir1 Zr1 Cl1 -75.32(16) 7_565 . . . ?
C12 Ir1 Zr1 Cl1 -145.58(13) 7_565 . . . ?
C12 Ir1 Zr1 Cl1 145.58(13) . . . . ?
C14 Ir1 Zr1 C3 131.23(9) . . . 7_565 ?
C13 Ir1 Zr1 C3 -153.45(18) . . . 7_565 ?
C13 Ir1 Zr1 C3 55.91(19) 7_565 . . 7_565 ?
C12 Ir1 Zr1 C3 -14.35(16) 7_565 . . 7_565 ?
C12 Ir1 Zr1 C3 -83.19(16) . . . 7_565 ?
C14 Ir1 Zr1 C3 -131.23(9) . . . . ?
C13 Ir1 Zr1 C3 -55.91(19) . . . . ?
C13 Ir1 Zr1 C3 153.45(18) 7_565 . . . ?
C12 Ir1 Zr1 C3 83.19(16) 7_565 . . . ?
C12 Ir1 Zr1 C3 14.35(16) . . . . ?
C14 Ir1 Zr1 C4 133.78(7) . . . 7_565 ?
C13 Ir1 Zr1 C4 -150.90(17) . . . 7_565 ?
C13 Ir1 Zr1 C4 58.46(18) 7_565 . . 7_565 ?
C12 Ir1 Zr1 C4 -11.80(15) 7_565 . . 7_565 ?
C12 Ir1 Zr1 C4 -80.64(15) . . . 7_565 ?
C14 Ir1 Zr1 C4 -133.78(7) . . . . ?
C13 Ir1 Zr1 C4 -58.46(18) . . . . ?
C13 Ir1 Zr1 C4 150.90(17) 7_565 . . . ?
C12 Ir1 Zr1 C4 80.64(15) 7_565 . . . ?
C12 Ir1 Zr1 C4 11.80(15) . . . . ?
C14 Ir1 Zr1 C7 -85.75(9) . . . . ?
C13 Ir1 Zr1 C7 -10.43(19) . . . . ?
C13 Ir1 Zr1 C7 -161.07(18) 7_565 . . . ?
C12 Ir1 Zr1 C7 128.67(16) 7_565 . . . ?
C12 Ir1 Zr1 C7 59.83(16) . . . . ?
C14 Ir1 Zr1 C7 85.75(9) . . . 7_565 ?
C13 Ir1 Zr1 C7 161.07(18) . . . 7_565 ?
C13 Ir1 Zr1 C7 10.43(19) 7_565 . . 7_565 ?
C12 Ir1 Zr1 C7 -59.83(16) 7_565 . . 7_565 ?
C12 Ir1 Zr1 C7 -128.67(16) . . . 7_565 ?
C14 Ir1 Zr1 C6 -80.66(6) . . . . ?
C13 Ir1 Zr1 C6 -5.34(17) . . . . ?
C13 Ir1 Zr1 C6 -155.98(17) 7_565 . . . ?
C12 Ir1 Zr1 C6 133.76(15) 7_565 . . . ?
C12 Ir1 Zr1 C6 64.92(15) . . . . ?
C14 Ir1 Zr1 C6 80.66(6) . . . 7_565 ?
C13 Ir1 Zr1 C6 155.98(17) . . . 7_565 ?
C13 Ir1 Zr1 C6 5.34(17) 7_565 . . 7_565 ?
C12 Ir1 Zr1 C6 -64.92(15) 7_565 . . 7_565 ?
C12 Ir1 Zr1 C6 -133.76(15) . . . 7_565 ?
C14 Ir1 Zr1 C5 106.10(6) . . . 7_565 ?
C13 Ir1 Zr1 C5 -178.58(17) . . . 7_565 ?
C13 Ir1 Zr1 C5 30.78(17) 7_565 . . 7_565 ?
C12 Ir1 Zr1 C5 -39.48(14) 7_565 . . 7_565 ?
C12 Ir1 Zr1 C5 -108.32(15) . . . 7_565 ?
C14 Ir1 Zr1 C5 -106.10(6) . . . . ?
C13 Ir1 Zr1 C5 -30.78(17) . . . . ?
C13 Ir1 Zr1 C5 178.58(17) 7_565 . . . ?
C12 Ir1 Zr1 C5 108.32(15) 7_565 . . . ?
C12 Ir1 Zr1 C5 39.48(14) . . . . ?
C3 Si1 C3 C7 78.6(3) 7_565 . . . ?
C1 Si1 C3 C7 -160.8(3) . . . . ?
C2 Si1 C3 C7 -42.3(3) . . . . ?
C3 Si1 C3 C4 -75.5(3) 7_565 . . . ?
C1 Si1 C3 C4 45.0(3) . . . . ?
C2 Si1 C3 C4 163.6(3) . . . . ?
C3 Si1 C3 Zr1 0.91(17) 7_565 . . . ?
C1 Si1 C3 Zr1 121.5(2) . . . . ?
C2 Si1 C3 Zr1 -119.93(19) . . . . ?
Cl1 Zr1 C3 C7 -18.31(18) . . . . ?
C3 Zr1 C3 C7 -124.97(15) 7_565 . . . ?
C4 Zr1 C3 C7 -152.11(17) 7_565 . . . ?
C4 Zr1 C3 C7 111.8(2) . . . . ?
C7 Zr1 C3 C7 -98.6(2) 7_565 . . . ?
C6 Zr1 C3 C7 36.67(16) . . . . ?
C6 Zr1 C3 C7 -108.43(17) 7_565 . . . ?
C5 Zr1 C3 C7 -143.08(16) 7_565 . . . ?
C5 Zr1 C3 C7 75.28(18) . . . . ?
Ir1 Zr1 C3 C7 107.21(15) . . . . ?
Cl1 Zr1 C3 C4 -130.13(15) . . . . ?
C3 Zr1 C3 C4 123.21(15) 7_565 . . . ?
C4 Zr1 C3 C4 96.1(2) 7_565 . . . ?
C7 Zr1 C3 C4 -111.8(2) . . . . ?
C7 Zr1 C3 C4 149.54(17) 7_565 . . . ?
C6 Zr1 C3 C4 -75.15(18) . . . . ?
C6 Zr1 C3 C4 139.75(16) 7_565 . . . ?
C5 Zr1 C3 C4 105.10(17) 7_565 . . . ?
C5 Zr1 C3 C4 -36.54(16) . . . . ?
Ir1 Zr1 C3 C4 -4.6(2) . . . . ?
Cl1 Zr1 C3 Si1 105.93(10) . . . . ?
C3 Zr1 C3 Si1 -0.73(13) 7_565 . . . ?
C4 Zr1 C3 Si1 -27.87(12) 7_565 . . . ?
C4 Zr1 C3 Si1 -123.9(2) . . . . ?
C7 Zr1 C3 Si1 124.2(2) . . . . ?
C7 Zr1 C3 Si1 25.60(12) 7_565 . . . ?
C6 Zr1 C3 Si1 160.91(16) . . . . ?
C6 Zr1 C3 Si1 15.81(15) 7_565 . . . ?
C5 Zr1 C3 Si1 -18.84(14) 7_565 . . . ?
C5 Zr1 C3 Si1 -160.48(16) . . . . ?
Ir1 Zr1 C3 Si1 -128.55(9) . . . . ?
C7 C3 C4 C5 2.6(3) . . . . ?
Si1 C3 C4 C5 160.8(2) . . . . ?
Zr1 C3 C4 C5 71.5(2) . . . . ?
C7 C3 C4 C8 170.3(3) . . . . ?
Si1 C3 C4 C8 -31.5(4) . . . . ?
Zr1 C3 C4 C8 -120.8(3) . . . . ?
C7 C3 C4 Zr1 -68.91(19) . . . . ?
Si1 C3 C4 Zr1 89.3(2) . . . . ?
Cl1 Zr1 C4 C5 -45.75(19) . . . . ?
C3 Zr1 C4 C5 -164.46(17) 7_565 . . . ?
C3 Zr1 C4 C5 -114.0(2) . . . . ?
C4 Zr1 C4 C5 162.77(13) 7_565 . . . ?
C7 Zr1 C4 C5 -75.34(17) . . . . ?
C7 Zr1 C4 C5 -148.18(16) 7_565 . . . ?
C6 Zr1 C4 C5 -35.30(16) . . . . ?
C6 Zr1 C4 C5 -175.23(16) 7_565 . . . ?
C5 Zr1 C4 C5 152.4(2) 7_565 . . . ?
Ir1 Zr1 C4 C5 62.53(16) . . . . ?
Cl1 Zr1 C4 C3 68.29(19) . . . . ?
C3 Zr1 C4 C3 -50.42(17) 7_565 . . . ?
C4 Zr1 C4 C3 -83.20(17) 7_565 . . . ?
C7 Zr1 C4 C3 38.70(16) . . . . ?
C7 Zr1 C4 C3 -34.14(19) 7_565 . . . ?
C6 Zr1 C4 C3 78.74(18) . . . . ?
C6 Zr1 C4 C3 -61.2(2) 7_565 . . . ?
C5 Zr1 C4 C3 -93.53(18) 7_565 . . . ?
C5 Zr1 C4 C3 114.0(2) . . . . ?
Ir1 Zr1 C4 C3 176.57(15) . . . . ?
Cl1 Zr1 C4 C8 -167.1(2) . . . . ?
C3 Zr1 C4 C8 74.2(3) 7_565 . . . ?
C3 Zr1 C4 C8 124.7(3) . . . . ?
C4 Zr1 C4 C8 41.5(3) 7_565 . . . ?
C7 Zr1 C4 C8 163.4(3) . . . . ?
C7 Zr1 C4 C8 90.5(3) 7_565 . . . ?
C6 Zr1 C4 C8 -156.6(3) . . . . ?
C6 Zr1 C4 C8 63.5(3) 7_565 . . . ?
C5 Zr1 C4 C8 31.1(3) 7_565 . . . ?
C5 Zr1 C4 C8 -121.3(3) . . . . ?
Ir1 Zr1 C4 C8 -58.8(3) . . . . ?
C3 C4 C5 C6 -2.6(3) . . . . ?
C8 C4 C5 C6 -171.2(3) . . . . ?
Zr1 C4 C5 C6 64.8(2) . . . . ?
C3 C4 C5 C9 171.2(3) . . . . ?
C8 C4 C5 C9 2.6(5) . . . . ?
Zr1 C4 C5 C9 -121.3(3) . . . . ?
C3 C4 C5 Zr1 -67.5(2) . . . . ?
C8 C4 C5 Zr1 123.9(3) . . . . ?
Cl1 Zr1 C5 C6 28.98(17) . . . . ?
C3 Zr1 C5 C6 -99.20(17) 7_565 . . . ?
C3 Zr1 C5 C6 -78.25(18) . . . . ?
C4 Zr1 C5 C6 -136.79(16) 7_565 . . . ?
C4 Zr1 C5 C6 -116.7(2) . . . . ?
C7 Zr1 C5 C6 -36.72(16) . . . . ?
C7 Zr1 C5 C6 -68.8(2) 7_565 . . . ?
C6 Zr1 C5 C6 -98.0(6) 7_565 . . . ?
C5 Zr1 C5 C6 -162.54(16) 7_565 . . . ?
Ir1 Zr1 C5 C6 124.65(16) . . . . ?
Cl1 Zr1 C5 C4 145.66(15) . . . . ?
C3 Zr1 C5 C4 17.48(19) 7_565 . . . ?
C3 Zr1 C5 C4 38.43(16) . . . . ?
C4 Zr1 C5 C4 -20.11(15) 7_565 . . . ?
C7 Zr1 C5 C4 79.95(18) . . . . ?
C7 Zr1 C5 C4 47.9(2) 7_565 . . . ?
C6 Zr1 C5 C4 116.7(2) . . . . ?
C6 Zr1 C5 C4 18.7(6) 7_565 . . . ?
C5 Zr1 C5 C4 -45.9(3) 7_565 . . . ?
Ir1 Zr1 C5 C4 -118.67(16) . . . . ?
Cl1 Zr1 C5 C9 -95.1(3) . . . . ?
C3 Zr1 C5 C9 136.7(3) 7_565 . . . ?
C3 Zr1 C5 C9 157.6(3) . . . . ?
C4 Zr1 C5 C9 99.1(3) 7_565 . . . ?
C4 Zr1 C5 C9 119.2(3) . . . . ?
C7 Zr1 C5 C9 -160.8(3) . . . . ?
C7 Zr1 C5 C9 167.1(2) 7_565 . . . ?
C6 Zr1 C5 C9 -124.1(3) . . . . ?
C6 Zr1 C5 C9 137.9(5) 7_565 . . . ?
C5 Zr1 C5 C9 73.3(4) 7_565 . . . ?
Ir1 Zr1 C5 C9 0.5(3) . . . . ?
C4 C5 C6 C7 1.6(3) . . . . ?
C9 C5 C6 C7 -172.1(3) . . . . ?
Zr1 C5 C6 C7 63.4(2) . . . . ?
C4 C5 C6 C10 176.0(3) . . . . ?
C9 C5 C6 C10 2.3(5) . . . . ?
Zr1 C5 C6 C10 -122.2(3) . . . . ?
C4 C5 C6 Zr1 -61.8(2) . . . . ?
C9 C5 C6 Zr1 124.5(3) . . . . ?
Cl1 Zr1 C6 C5 -151.81(17) . . . . ?
C3 Zr1 C6 C5 97.11(17) 7_565 . . . ?
C3 Zr1 C6 C5 78.02(18) . . . . ?
C4 Zr1 C6 C5 64.5(2) 7_565 . . . ?
C4 Zr1 C6 C5 36.19(16) . . . . ?
C7 Zr1 C6 C5 116.0(2) . . . . ?
C7 Zr1 C6 C5 134.71(17) 7_565 . . . ?
C6 Zr1 C6 C5 160.81(18) 7_565 . . . ?
C5 Zr1 C6 C5 79.3(6) 7_565 . . . ?
Ir1 Zr1 C6 C5 -56.97(17) . . . . ?
Cl1 Zr1 C6 C7 92.20(16) . . . . ?
C3 Zr1 C6 C7 -18.88(19) 7_565 . . . ?
C3 Zr1 C6 C7 -37.98(16) . . . . ?
C4 Zr1 C6 C7 -51.5(2) 7_565 . . . ?
C4 Zr1 C6 C7 -79.80(18) . . . . ?
C7 Zr1 C6 C7 18.72(15) 7_565 . . . ?
C6 Zr1 C6 C7 44.8(3) 7_565 . . . ?
C5 Zr1 C6 C7 -36.7(6) 7_565 . . . ?
C5 Zr1 C6 C7 -116.0(2) . . . . ?
Ir1 Zr1 C6 C7 -172.97(15) . . . . ?
Cl1 Zr1 C6 C10 -28.0(2) . . . . ?
C3 Zr1 C6 C10 -139.0(2) 7_565 . . . ?
C3 Zr1 C6 C10 -158.1(3) . . . . ?
C4 Zr1 C6 C10 -171.6(2) 7_565 . . . ?
C4 Zr1 C6 C10 160.0(3) . . . . ?
C7 Zr1 C6 C10 -120.2(3) . . . . ?
C7 Zr1 C6 C10 -101.4(3) 7_565 . . . ?
C6 Zr1 C6 C10 -75.3(4) 7_565 . . . ?
C5 Zr1 C6 C10 -156.8(5) 7_565 . . . ?
C5 Zr1 C6 C10 123.8(3) . . . . ?
Ir1 Zr1 C6 C10 66.9(3) . . . . ?
C5 C6 C7 C3 0.0(3) . . . . ?
C10 C6 C7 C3 -174.5(3) . . . . ?
Zr1 C6 C7 C3 66.2(2) . . . . ?
C5 C6 C7 C11 172.9(3) . . . . ?
C10 C6 C7 C11 -1.6(5) . . . . ?
Zr1 C6 C7 C11 -120.9(3) . . . . ?
C5 C6 C7 Zr1 -66.2(2) . . . . ?
C10 C6 C7 Zr1 119.4(3) . . . . ?
C4 C3 C7 C6 -1.6(3) . . . . ?
Si1 C3 C7 C6 -159.7(2) . . . . ?
Zr1 C3 C7 C6 -69.8(2) . . . . ?
C4 C3 C7 C11 -173.9(3) . . . . ?
Si1 C3 C7 C11 28.0(4) . . . . ?
Zr1 C3 C7 C11 117.9(3) . . . . ?
C4 C3 C7 Zr1 68.20(19) . . . . ?
Si1 C3 C7 Zr1 -89.9(2) . . . . ?
Cl1 Zr1 C7 C6 -82.57(16) . . . . ?
C3 Zr1 C7 C6 163.32(17) 7_565 . . . ?
C3 Zr1 C7 C6 114.3(2) . . . . ?
C4 Zr1 C7 C6 145.51(16) 7_565 . . . ?
C4 Zr1 C7 C6 75.32(18) . . . . ?
C7 Zr1 C7 C6 -164.34(13) 7_565 . . . ?
C6 Zr1 C7 C6 -154.6(2) 7_565 . . . ?
C5 Zr1 C7 C6 170.91(16) 7_565 . . . ?
C5 Zr1 C7 C6 35.56(16) . . . . ?
Ir1 Zr1 C7 C6 9.5(2) . . . . ?
Cl1 Zr1 C7 C3 163.09(17) . . . . ?
C3 Zr1 C7 C3 48.98(17) 7_565 . . . ?
C4 Zr1 C7 C3 31.18(19) 7_565 . . . ?
C4 Zr1 C7 C3 -39.01(16) . . . . ?
C7 Zr1 C7 C3 81.33(18) 7_565 . . . ?
C6 Zr1 C7 C3 -114.3(2) . . . . ?
C6 Zr1 C7 C3 91.03(18) 7_565 . . . ?
C5 Zr1 C7 C3 56.6(2) 7_565 . . . ?
C5 Zr1 C7 C3 -78.77(18) . . . . ?
Ir1 Zr1 C7 C3 -104.82(16) . . . . ?
Cl1 Zr1 C7 C11 37.9(2) . . . . ?
C3 Zr1 C7 C11 -76.2(2) 7_565 . . . ?
C3 Zr1 C7 C11 -125.2(3) . . . . ?
C4 Zr1 C7 C11 -94.0(2) 7_565 . . . ?
C4 Zr1 C7 C11 -164.2(3) . . . . ?
C7 Zr1 C7 C11 -43.8(3) 7_565 . . . ?
C6 Zr1 C7 C11 120.5(3) . . . . ?
C6 Zr1 C7 C11 -34.1(3) 7_565 . . . ?
C5 Zr1 C7 C11 -68.6(3) 7_565 . . . ?
C5 Zr1 C7 C11 156.0(3) . . . . ?
Ir1 Zr1 C7 C11 130.0(2) . . . . ?
C14 Ir1 C12 C13 36.93(16) . . . . ?
C13 Ir1 C12 C13 79.4(2) 7_565 . . . ?
C12 Ir1 C12 C13 116.84(17) 7_565 . . . ?
Zr1 Ir1 C12 C13 -123.82(17) . . . . ?
C14 Ir1 C12 C12 -79.91(7) . . . 7_565 ?
C13 Ir1 C12 C12 -116.84(17) . . . 7_565 ?
C13 Ir1 C12 C12 -37.46(12) 7_565 . . 7_565 ?
Zr1 Ir1 C12 C12 119.34(12) . . . 7_565 ?
C14 Ir1 C12 C15 160.4(3) . . . . ?
C13 Ir1 C12 C15 123.4(4) . . . . ?
C13 Ir1 C12 C15 -157.2(3) 7_565 . . . ?
C12 Ir1 C12 C15 -119.7(3) 7_565 . . . ?
Zr1 Ir1 C12 C15 -0.4(4) . . . . ?
C12 C12 C13 C14 1.5(3) 7_565 . . . ?
C15 C12 C13 C14 176.4(3) . . . . ?
Ir1 C12 C13 C14 -60.7(2) . . . . ?
C12 C12 C13 C16 -175.4(3) 7_565 . . . ?
C15 C12 C13 C16 -0.4(5) . . . . ?
Ir1 C12 C13 C16 122.4(3) . . . . ?
C12 C12 C13 Ir1 62.20(8) 7_565 . . . ?
C15 C12 C13 Ir1 -122.9(3) . . . . ?
C13 Ir1 C13 C14 38.3(2) 7_565 . . . ?
C12 Ir1 C13 C14 80.5(2) 7_565 . . . ?
C12 Ir1 C13 C14 118.6(3) . . . . ?
Zr1 Ir1 C13 C14 -124.5(2) . . . . ?
C14 Ir1 C13 C12 -118.6(3) . . . . ?
C13 Ir1 C13 C12 -80.25(18) 7_565 . . . ?
C12 Ir1 C13 C12 -38.04(18) 7_565 . . . ?
Zr1 Ir1 C13 C12 116.96(17) . . . . ?
C14 Ir1 C13 C16 119.1(4) . . . . ?
C13 Ir1 C13 C16 157.4(3) 7_565 . . . ?
C12 Ir1 C13 C16 -160.4(4) 7_565 . . . ?
C12 Ir1 C13 C16 -122.3(4) . . . . ?
Zr1 Ir1 C13 C16 -5.4(4) . . . . ?
C12 C13 C14 C13 -2.5(4) . . . 7_565 ?
C16 C13 C14 C13 174.5(2) . . . 7_565 ?
Ir1 C13 C14 C13 -64.3(3) . . . 7_565 ?
C12 C13 C14 C17 -174.7(4) . . . . ?
C16 C13 C14 C17 2.2(6) . . . . ?
Ir1 C13 C14 C17 123.5(4) . . . . ?
C12 C13 C14 Ir1 61.8(2) . . . . ?
C16 C13 C14 Ir1 -121.2(3) . . . . ?
C13 Ir1 C14 C13 115.8(4) . . . 7_565 ?
C12 Ir1 C14 C13 36.59(18) 7_565 . . 7_565 ?
C12 Ir1 C14 C13 79.2(2) . . . 7_565 ?
Zr1 Ir1 C14 C13 -122.10(18) . . . 7_565 ?
C13 Ir1 C14 C13 -115.8(4) 7_565 . . . ?
C12 Ir1 C14 C13 -79.2(2) 7_565 . . . ?
C12 Ir1 C14 C13 -36.59(18) . . . . ?
Zr1 Ir1 C14 C13 122.10(18) . . . . ?
C13 Ir1 C14 C17 -122.10(18) . . . . ?
C13 Ir1 C14 C17 122.10(18) 7_565 . . . ?
C12 Ir1 C14 C17 158.69(8) 7_565 . . . ?
C12 Ir1 C14 C17 -158.69(8) . . . . ?
Zr1 Ir1 C14 C17 0.0 . . . . ?
